data_1546555
loop_
_publ_author_name
'Eyer, Lukas N.'
'McAdam, C. John'
'Simpson, Jim'

_publ_section_title
;
 2-(Ethoxycarbonothioylthio)propanoic acid
;
_journal_coeditor_code HG4023
_journal_issue 7
_journal_name_full IUCrData
_journal_page_first x171035
_journal_paper_doi 10.1107/S2414314617010355
_journal_volume 2
_journal_year 2017
_chemical_formula_iupac 'C6 H10 O3 S2'
_chemical_formula_moiety 'C6 H10 O3 S2'
_chemical_formula_sum 'C6 H10 O3 S2'
_chemical_formula_weight 194.26
_chemical_name_systematic
;
2-(Ethoxycarbonothioylthio)propanoic acid
;
_space_group_crystal_system triclinic
_space_group_IT_number 2
_space_group_name_Hall '-P 1'
_space_group_name_H-M_alt 'P -1'
_symmetry_space_group_name_Hall '-P 1'
_symmetry_space_group_name_H-M 'P -1'
_atom_sites_solution_hydrogens mixed
_audit_creation_method SHELXL-2014/7
_cell_angle_alpha 67.300(4)
_cell_angle_beta 85.900(4)
_cell_angle_gamma 74.068(4)
_cell_formula_units_Z 2
_cell_length_a 7.4093(4)
_cell_length_b 7.9779(3)
_cell_length_c 8.6250(3)
_cell_measurement_reflns_used 4826
_cell_measurement_temperature 100(2)
_cell_measurement_theta_max 75.2900
_cell_measurement_theta_min 5.5370
_cell_volume 451.93(4)
_computing_cell_refinement
;
CrysAlis PRO (Agilent, 2014)
;
_computing_data_collection
;
CrysAlis PRO (Agilent, 2014)
;
_computing_data_reduction
;
CrysAlis PRO (Agilent, 2014)
;
_computing_molecular_graphics
;
Mercury (Macrae <i>et al.</i>, 2008)
;
_computing_publication_material
;
SHELXL2014 (Sheldrick, 2015b), enCIFer (Allen <i>et al.</i>,
2004),
PLATON (Spek, 2009), publCIF (Westrip, 2010) and WinGX
(Farrugia, 2012)
;
_computing_structure_refinement
;
SHELXL2014 (Sheldrick, 2015b) and TITAN (Hunter & Simpson, 1999)
;
_computing_structure_solution
;
SHELXT (Sheldrick, 2015a)
;
_diffrn_ambient_temperature 100(2)
_diffrn_detector_area_resol_mean 5.1725
_diffrn_measured_fraction_theta_full 1.000
_diffrn_measured_fraction_theta_max 0.989
_diffrn_measurement_device_type 'Agilent SuperNova Dual Source diffractometer with an Atlas detector'
_diffrn_measurement_method '\w scans'
_diffrn_radiation_source 'SuperNova (Cu) X-ray Source'
_diffrn_radiation_type CuK\a
_diffrn_radiation_wavelength 1.54184
_diffrn_reflns_av_R_equivalents 0.0639
_diffrn_reflns_limit_h_max 9
_diffrn_reflns_limit_h_min -9
_diffrn_reflns_limit_k_max 10
_diffrn_reflns_limit_k_min -9
_diffrn_reflns_limit_l_max 10
_diffrn_reflns_limit_l_min -10
_diffrn_reflns_number 6643
_diffrn_reflns_theta_full 67.684
_diffrn_reflns_theta_max 76.284
_diffrn_reflns_theta_min 5.564
_diffrn_standards_number 0
_exptl_absorpt_coefficient_mu 5.044
_exptl_absorpt_correction_T_max 1.00000
_exptl_absorpt_correction_T_min 0.63712
_exptl_absorpt_correction_type multi-scan
_exptl_absorpt_process_details
;
(CrysAlis PRO; Agilent, 2014)
;
_exptl_crystal_colour colourless
_exptl_crystal_density_diffrn 1.428
_exptl_crystal_density_method 'not measured'
_exptl_crystal_description 'rectangular block'
_exptl_crystal_F_000 204
_exptl_crystal_size_max 0.30
_exptl_crystal_size_mid 0.13
_exptl_crystal_size_min 0.10
_refine_diff_density_max 0.619
_refine_diff_density_min -0.604
_refine_ls_extinction_method none
_refine_ls_goodness_of_fit_ref 1.064
_refine_ls_hydrogen_treatment mixed
_refine_ls_matrix_type full
_refine_ls_number_parameters 115
_refine_ls_number_reflns 1875
_refine_ls_number_restraints 7
_refine_ls_restrained_S_all 1.097
_refine_ls_R_factor_all 0.0485
_refine_ls_R_factor_gt 0.0467
_refine_ls_shift/su_max 0.000
_refine_ls_shift/su_mean 0.000
_refine_ls_structure_factor_coef Fsqd
_refine_ls_weighting_details 'w=1/[\s^2^(Fo^2^)+(0.0828P)^2^+0.2987P] where P=(Fo^2^+2Fc^2^)/3'
_refine_ls_weighting_scheme calc
_refine_ls_wR_factor_gt 0.1253
_refine_ls_wR_factor_ref 0.1280
_reflns_number_gt 1766
_reflns_number_total 1875
_reflns_threshold_expression 'I > 2\s(I)'
_cod_data_source_file hg4023sup1.cif
_cod_data_source_block I
_cod_database_code 1546555
_shelx_space_group_comment
;
The symmetry employed for this shelxl refinement is uniquely defined
by the following loop, which should always be used as a source of
symmetry information in preference to the above space-group names.
They are only intended as comments.
;
_shelx_estimated_absorpt_t_min 0.313
_shelx_estimated_absorpt_t_max 0.632

loop_
_space_group_symop_operation_xyz
'x, y, z'
'-x, -y, -z'

loop_
_atom_site_type_symbol
_atom_site_label
_atom_site_fract_x
_atom_site_fract_y
_atom_site_fract_z
_atom_site_U_iso_or_equiv
_atom_site_adp_type
_atom_site_calc_flag
_atom_site_occupancy
_atom_site_disorder_assembly
_atom_site_disorder_group
O O1 0.7282(2) 0.4764(2) 0.0116(2) 0.0259(4) Uani d 1 . .
O O2 0.4935(2) 0.6981(3) 0.0545(2) 0.0272(4) Uani d 1 . .
H H2O 0.433(5) 0.647(5) 0.042(4) 0.041 Uiso d 1 . .
C C1 0.6695(3) 0.6171(3) 0.0468(3) 0.0201(4) Uani d 1 . .
C C2 0.8089(3) 0.7123(3) 0.0736(3) 0.0216(5) Uani d 1 . .
H H2 0.9359 0.6201 0.0989 0.026 Uiso calc 1 A 1
C C3 0.8165(4) 0.8809(4) -0.0890(3) 0.0305(6) Uani d 1 . .
H H3A 0.8454 0.8383 -0.1827 0.046 Uiso calc 1 . .
H H3B 0.9143 0.9365 -0.0761 0.046 Uiso calc 1 . .
H H3C 0.6947 0.9756 -0.1122 0.046 Uiso calc 1 . .
S S2 0.7542(6) 0.7994(3) 0.24168(12) 0.0156(4) Uani d 0.861(18) B 1
S S2A 0.704(3) 0.829(2) 0.2403(9) 0.0171(18) Uani d 0.139(18) B 2
C C4 0.7572(3) 0.5968(3) 0.4189(3) 0.0164(4) Uani d 1 . .
S S1 0.75397(7) 0.59867(7) 0.60794(6) 0.0198(2) Uani d 1 . .
O O3 0.7618(2) 0.4524(2) 0.37763(18) 0.0186(3) Uani d 1 . .
C C5 0.7683(3) 0.2696(3) 0.5119(3) 0.0210(5) Uani d 1 . .
H H5A 0.6612 0.2809 0.5861 0.025 Uiso calc 1 . .
H H5B 0.8866 0.2208 0.5806 0.025 Uiso calc 1 . .
C C6 0.7573(3) 0.1402(3) 0.4260(3) 0.0255(5) Uani d 1 . .
H H6A 0.6388 0.1896 0.3598 0.038 Uiso calc 1 . .
H H6B 0.7633 0.0142 0.5108 0.038 Uiso calc 1 . .
H H6C 0.8628 0.1326 0.3514 0.038 Uiso calc 1 . .

loop_
_atom_site_aniso_label
_atom_site_aniso_U_11
_atom_site_aniso_U_22
_atom_site_aniso_U_33
_atom_site_aniso_U_12
_atom_site_aniso_U_13
_atom_site_aniso_U_23
O1 0.0334(9) 0.0282(10) 0.0246(8) -0.0125(7) -0.0001(7) -0.0159(7)
O2 0.0306(9) 0.0216(9) 0.0329(9) -0.0108(7) -0.0083(7) -0.0100(7)
C1 0.0253(10) 0.0193(11) 0.0158(9) -0.0089(8) -0.0033(8) -0.0041(8)
C2 0.0251(10) 0.0215(11) 0.0206(10) -0.0084(9) -0.0035(8) -0.0083(9)
C3 0.0420(14) 0.0304(14) 0.0237(11) -0.0202(11) -0.0006(10) -0.0078(10)
S2 0.0174(9) 0.0106(5) 0.0188(4) -0.0019(5) -0.0058(3) -0.0058(3)
S2A 0.019(2) 0.018(2) 0.0169(19) -0.0070(11) -0.0024(9) -0.0070(11)
C4 0.0158(8) 0.0147(10) 0.0207(9) -0.0042(7) -0.0040(7) -0.0079(8)
S1 0.0238(3) 0.0186(3) 0.0182(3) -0.0035(2) -0.0032(2) -0.0092(2)
O3 0.0229(7) 0.0147(8) 0.0202(7) -0.0055(6) -0.0031(6) -0.0080(6)
C5 0.0234(10) 0.0144(11) 0.0237(10) -0.0041(8) -0.0049(8) -0.0053(8)
C6 0.0283(11) 0.0153(12) 0.0330(12) -0.0039(9) -0.0048(9) -0.0095(9)

loop_
_atom_type_symbol
_atom_type_description
_atom_type_scat_dispersion_real
_atom_type_scat_dispersion_imag
_atom_type_scat_source
C C 0.0181 0.0091 'International Tables Vol C Tables 4.2.6.8 and 6.1.1.4'
H H 0.0000 0.0000 'International Tables Vol C Tables 4.2.6.8 and 6.1.1.4'
O O 0.0492 0.0322 'International Tables Vol C Tables 4.2.6.8 and 6.1.1.4'
S S 0.3331 0.5567 'International Tables Vol C Tables 4.2.6.8 and 6.1.1.4'

loop_
_geom_angle_atom_site_label_1
_geom_angle_atom_site_label_2
_geom_angle_atom_site_label_3
_geom_angle_site_symmetry_3
_geom_angle
C1 O2 H2O . 112(3)
O1 C1 O2 . 124.6(2)
O1 C1 C2 . 118.99(19)
O2 C1 C2 . 116.27(19)
C1 C2 C3 . 108.95(18)
C1 C2 S2 . 114.60(17)
C3 C2 S2 . 107.51(16)
C1 C2 S2A . 108.0(4)
C3 C2 S2A . 104.2(4)
C1 C2 H2 . 108.5
C3 C2 H2 . 108.5
S2 C2 H2 . 108.5
C2 C3 H3A . 109.5
C2 C3 H3B . 109.5
H3A C3 H3B . 109.5
C2 C3 H3C . 109.5
H3A C3 H3C . 109.5
H3B C3 H3C . 109.5
C4 S2 C2 . 103.40(14)
C4 S2A C2 . 92.4(7)
O3 C4 S1 . 127.40(17)
O3 C4 S2 . 111.49(15)
S1 C4 S2 . 121.11(13)
O3 C4 S2A . 114.6(3)
S1 C4 S2A . 116.9(3)
C4 S1 O1 1_556 162.49(9)
C4 O3 C5 . 118.71(16)
O3 C5 C6 . 106.08(17)
O3 C5 H5A . 110.5
C6 C5 H5A . 110.5
O3 C5 H5B . 110.5
C6 C5 H5B . 110.5
H5A C5 H5B . 108.7
C5 C6 H6A . 109.5
C5 C6 H6B . 109.5
H6A C6 H6B . 109.5
C5 C6 H6C . 109.5
H6A C6 H6C . 109.5
H6B C6 H6C . 109.5

loop_
_geom_bond_atom_site_label_1
_geom_bond_atom_site_label_2
_geom_bond_site_symmetry_2
_geom_bond_distance
O1 C1 . 1.232(3)
O2 C1 . 1.296(3)
O2 H2O . 0.72(4)
C1 C2 . 1.515(3)
C2 C3 . 1.535(3)
C2 S2 . 1.813(3)
C2 S2A . 2.004(13)
C2 H2 . 1.0000
C3 H3A . 0.9800
C3 H3B . 0.9800
C3 H3C . 0.9800
S2 C4 . 1.740(2)
S2A C4 . 1.856(13)
C4 O3 . 1.322(3)
C4 S1 . 1.635(2)
S1 O1 1_556 3.2394(16)
O3 C5 . 1.462(3)
C5 C6 . 1.505(3)
C5 H5A . 0.9900
C5 H5B . 0.9900
C6 H6A . 0.9800
C6 H6B . 0.9800
C6 H6C . 0.9800

loop_
_geom_hbond_atom_site_label_D
_geom_hbond_atom_site_label_H
_geom_hbond_atom_site_label_A
_geom_hbond_site_symmetry_A
_geom_hbond_distance_DH
_geom_hbond_distance_HA
_geom_hbond_distance_DA
_geom_hbond_angle_DHA
O2 H2O O1 2_665 0.72(4) 1.92(4) 2.639(2) 175(4)
C2 H2 O1 2_765 1.00 2.62 3.497(3) 146.3
C6 H6A S1 2_666 0.98 2.99 3.759(2) 136.1

loop_
_geom_torsion_atom_site_label_1
_geom_torsion_atom_site_label_2
_geom_torsion_atom_site_label_3
_geom_torsion_atom_site_label_4
_geom_torsion_site_symmetry_4
_geom_torsion
O1 C1 C2 C3 . 97.9(2)
O2 C1 C2 C3 . -78.7(2)
O1 C1 C2 S2 . -141.7(2)
O2 C1 C2 S2 . 41.8(3)
O1 C1 C2 S2A . -149.6(5)
O2 C1 C2 S2A . 33.9(5)
C1 C2 S2 C4 . 60.7(3)
C3 C2 S2 C4 . -178.06(19)
C2 S2 C4 O3 . -11.7(3)
C2 S2 C4 S1 . 168.43(15)
C2 S2A C4 O3 . -26.7(7)
C2 S2A C4 S1 . 164.1(2)
O3 C4 S1 O1 1_556 -9.5(4)
S2 C4 S1 O1 1_556 170.4(2)
S2A C4 S1 O1 1_556 158.1(6)
S1 C4 O3 C5 . -1.2(3)
S2 C4 O3 C5 . 178.92(19)
S2A C4 O3 C5 . -169.0(6)
C4 O3 C5 C6 . 175.74(17)

_cod_database_fobs_code 1546555
